data_7059094
loop_
_publ_author_name
'Torubaev, Yury V.'
'Skabitskiy, Ivan V.'
'Pavlova, Alina V.'
'Pasynskii, Alexander A.'

_publ_section_title
;
 First structural evidence of a Se--Br--Br halogen-bonded molecular
 complex
;
_journal_issue 9
_journal_name_full 'New Journal of Chemistry'
_journal_page_first 3606
_journal_paper_doi 10.1039/C6NJ04096A
_journal_volume 41
_journal_year 2017
_chemical_formula_moiety 'C8 H12 Br2 I2 Se'
_chemical_formula_sum 'C8 H12 Br2 I2 Se'
_chemical_formula_weight 600.76
_chemical_name_systematic '2,6-dibromo-9-selenabicyclo[3.3.1]nonane diiodine'
_space_group_crystal_system monoclinic
_space_group_IT_number 14
_space_group_name_Hall '-P 2ybc'
_space_group_name_H-M_alt 'P 1 21/c 1'
_symmetry_Int_Tables_number 14
_atom_sites_solution_primary direct
_audit_creation_date 2016-12-21
_audit_creation_method
;
Olex2 1.2
(compiled 2016.11.07 svn.r3352 for OlexSys, GUI svn.r5261)
;
_audit_update_record
;
2016-12-27 deposited with the CCDC.
2017-03-29 downloaded from the CCDC.
;
_cell_angle_alpha 90
_cell_angle_beta 99.587(5)
_cell_angle_gamma 90
_cell_formula_units_Z 4
_cell_length_a 7.503(3)
_cell_length_b 10.107(4)
_cell_length_c 18.967(7)
_cell_measurement_reflns_used 5393
_cell_measurement_temperature 296(2)
_cell_measurement_theta_max 28.85
_cell_measurement_theta_min 2.29
_cell_volume 1418.2(10)
_computing_cell_refinement 'SAINT v7.60A (Bruker, 2009)'
_computing_data_reduction 'SAINT v7.60A (Bruker, 2009)'
_computing_molecular_graphics 'Olex2 (Dolomanov et al., 2009)'
_computing_publication_material 'Olex2 (Dolomanov et al., 2009)'
_computing_structure_refinement 'olex2.refine (Bourhis et al., 2015)'
_computing_structure_solution 'XS (Sheldrick, 2008)'
_diffrn_ambient_temperature 296.15
_diffrn_measured_fraction_theta_full 0.9947
_diffrn_measured_fraction_theta_max 0.9947
_diffrn_measurement_device_type 'Bruker APEX-II CCD'
_diffrn_measurement_method '\f and \w scans'
_diffrn_radiation_monochromator graphite
_diffrn_radiation_type 'Mo K\a'
_diffrn_radiation_wavelength 0.71073
_diffrn_reflns_av_R_equivalents 0.0368
_diffrn_reflns_av_unetI/netI 0.0329
_diffrn_reflns_limit_h_max 10
_diffrn_reflns_limit_h_min -10
_diffrn_reflns_limit_k_max 13
_diffrn_reflns_limit_k_min -13
_diffrn_reflns_limit_l_max 25
_diffrn_reflns_limit_l_min -25
_diffrn_reflns_number 15260
_diffrn_reflns_theta_full 28.9984
_diffrn_reflns_theta_max 29.00
_diffrn_reflns_theta_min 2.29
_diffrn_standards_number 0
_exptl_absorpt_coefficient_mu 12.598
_exptl_absorpt_correction_T_max 0.7458
_exptl_absorpt_correction_T_min 0.2285
_exptl_absorpt_correction_type multi-scan
_exptl_absorpt_process_details
;
SADABS-2008/1 (Bruker,2008) was used for absorption correction.
wR2(int) was 0.1693 before and 0.0517 after correction.
The Ratio of minimum to maximum transmission is 0.3064.
The \l/2 correction factor is Not present.
;
_exptl_crystal_colour 'metallic dark red'
_exptl_crystal_colour_lustre metallic
_exptl_crystal_colour_modifier dark
_exptl_crystal_colour_primary red
_exptl_crystal_density_diffrn 2.8134
_exptl_crystal_density_method 'not measured'
_exptl_crystal_description prism
_exptl_crystal_F_000 1075.0188
_exptl_crystal_size_max 0.5
_exptl_crystal_size_mid 0.3
_exptl_crystal_size_min 0.2
_refine_diff_density_max 1.5392
_refine_diff_density_min -1.6889
_refine_diff_density_rms 0.1848
_refine_ls_d_res_high 0.7330
_refine_ls_d_res_low 8.8915
_refine_ls_goodness_of_fit_ref 1.0100
_refine_ls_hydrogen_treatment constr
_refine_ls_matrix_type full
_refine_ls_number_constraints 20
_refine_ls_number_parameters 117
_refine_ls_number_reflns 3749
_refine_ls_number_restraints 0
_refine_ls_restrained_S_all 1.0100
_refine_ls_R_factor_all 0.0470
_refine_ls_R_factor_gt 0.0310
_refine_ls_shift/su_max 0.0000
_refine_ls_shift/su_mean 0.0000
_refine_ls_structure_factor_coef Fsqd
_refine_ls_weighting_details 'w=1/[\s^2^(Fo^2^)+(0.0265P)^2^+2.4243P] where P=(Fo^2^+2Fc^2^)/3'
_refine_ls_weighting_scheme calc
_refine_ls_wR_factor_gt 0.0675
_refine_ls_wR_factor_ref 0.0745
_reflns_Friedel_coverage 0.0
_reflns_limit_h_max 10
_reflns_limit_h_min -10
_reflns_limit_k_max 13
_reflns_limit_k_min 0
_reflns_limit_l_max 25
_reflns_limit_l_min 0
_reflns_number_gt 2914
_reflns_number_total 3749
_reflns_threshold_expression I>=2u(I)
_cod_data_source_file c6nj04096a2.cif
_cod_data_source_block 1
_cod_original_cell_volume 1418.2(9)
_cod_database_code 7059094
_olex2_refinement_description
;
1. Fixed Uiso
 At 1.2 times of:
  All C(H) groups, All C(H,H) groups
2.a Ternary CH refined with riding coordinates:
 C5(H5), C8(H8), C1(H1), C4(H4)
2.b Secondary CH2 refined with riding coordinates:
 C2(H2a,H2b), C3(H3a,H3b), C6(H6a,H6b), C7(H7a,H7b)
;
_olex2_submission_special_instructions 'No special instructions were received'

loop_
_space_group_symop_id
_space_group_symop_operation_xyz
1 x,y,z
2 -x,y+1/2,-z+1/2
3 -x,-y,-z
4 x,-y-1/2,z-1/2

loop_
_atom_site_label
_atom_site_type_symbol
_atom_site_fract_x
_atom_site_fract_y
_atom_site_fract_z
_atom_site_U_iso_or_equiv
_atom_site_adp_type
_atom_site_occupancy
_atom_site_refinement_flags_posn
I1 I 0.14662(4) 0.66891(3) 0.477950(14) 0.04544(9) Uani 1.000000 .
I2 I -0.20342(5) 0.69351(4) 0.395312(17) 0.05866(11) Uani 1.000000 .
Br1 Br 0.92891(7) 0.96854(6) 0.60253(4) 0.07145(18) Uani 1.000000 .
Br2 Br 0.32789(7) 0.73009(7) 0.77702(3) 0.06808(17) Uani 1.000000 .
Se1 Se 0.50352(6) 0.63905(5) 0.55780(2) 0.04780(12) Uani 1.000000 .
C1 C 0.6056(6) 0.8202(4) 0.5647(2) 0.0424(9) Uani 1.000000 .
C2 C 0.4775(6) 0.9166(4) 0.5921(2) 0.0442(10) Uani 1.000000 .
C3 C 0.4264(6) 0.8890(4) 0.6655(2) 0.0461(10) Uani 1.000000 .
C4 C 0.3695(6) 0.7475(5) 0.6765(2) 0.0427(9) Uani 1.000000 .
C5 C 0.4975(6) 0.6390(4) 0.6615(2) 0.0435(10) Uani 1.000000 .
C6 C 0.6931(6) 0.6419(5) 0.6995(3) 0.0474(10) Uani 1.000000 .
C7 C 0.8076(6) 0.7631(5) 0.6859(2) 0.0465(10) Uani 1.000000 .
C8 C 0.7946(6) 0.8014(5) 0.6075(2) 0.0452(10) Uani 1.000000 .
H1 H 0.6188(6) 0.8482(4) 0.5164(2) 0.0509(11) Uiso 1.000000 R
H2a H 0.5316(6) 1.0039(4) 0.5935(2) 0.0530(12) Uiso 1.000000 R
H2b H 0.3669(6) 0.9197(4) 0.5574(2) 0.0530(12) Uiso 1.000000 R
H3a H 0.5291(6) 0.9103(4) 0.7020(2) 0.0553(12) Uiso 1.000000 R
H3b H 0.3282(6) 0.9476(4) 0.6722(2) 0.0553(12) Uiso 1.000000 R
H4 H 0.2535(6) 0.7326(5) 0.6451(2) 0.0513(11) Uiso 1.000000 R
H5 H 0.4454(6) 0.5545(4) 0.6731(2) 0.0522(11) Uiso 1.000000 R
H6a H 0.6930(6) 0.6359(5) 0.7505(3) 0.0569(13) Uiso 1.000000 R
H6b H 0.7530(6) 0.5634(5) 0.6856(3) 0.0569(13) Uiso 1.000000 R
H7a H 0.7699(6) 0.8381(5) 0.7118(2) 0.0558(12) Uiso 1.000000 R
H7b H 0.9331(6) 0.7450(5) 0.7054(2) 0.0558(12) Uiso 1.000000 R
H8 H 0.8552(6) 0.7325(5) 0.5838(2) 0.0542(12) Uiso 1.000000 R

loop_
_atom_site_aniso_label
_atom_site_aniso_U_11
_atom_site_aniso_U_22
_atom_site_aniso_U_33
_atom_site_aniso_U_12
_atom_site_aniso_U_13
_atom_site_aniso_U_23
I1 0.05530(18) 0.04267(16) 0.03608(15) 0.00162(12) 0.00099(12) -0.00392(11)
I2 0.0591(2) 0.0672(2) 0.04419(18) -0.00505(16) -0.00737(14) 0.00394(15)
Br1 0.0585(3) 0.0651(4) 0.0945(4) -0.0112(3) 0.0237(3) 0.0172(3)
Br2 0.0545(3) 0.1053(5) 0.0459(3) 0.0040(3) 0.0125(2) 0.0098(3)
Se1 0.0528(3) 0.0428(2) 0.0444(2) 0.00934(19) -0.0018(2) -0.01424(19)
C1 0.051(2) 0.042(2) 0.034(2) 0.0058(19) 0.0061(18) 0.0011(17)
C2 0.048(2) 0.037(2) 0.045(2) 0.0064(18) 0.0003(19) -0.0009(18)
C3 0.049(2) 0.043(2) 0.046(2) 0.0090(19) 0.0079(19) -0.010(2)
C4 0.035(2) 0.054(3) 0.037(2) -0.0014(18) 0.0003(17) -0.0019(19)
C5 0.046(2) 0.037(2) 0.046(2) -0.0063(18) 0.0007(19) 0.0029(18)
C6 0.045(2) 0.046(3) 0.049(3) 0.0033(19) 0.0002(19) 0.011(2)
C7 0.036(2) 0.056(3) 0.046(2) -0.0031(19) 0.0018(18) 0.005(2)
C8 0.042(2) 0.046(3) 0.049(3) 0.0012(18) 0.013(2) 0.002(2)

loop_
_atom_type_symbol
_atom_type_scat_dispersion_real
_atom_type_scat_dispersion_imag
_atom_type_scat_Cromer_Mann_a1
_atom_type_scat_Cromer_Mann_a2
_atom_type_scat_Cromer_Mann_a3
_atom_type_scat_Cromer_Mann_a4
_atom_type_scat_Cromer_Mann_b1
_atom_type_scat_Cromer_Mann_b2
_atom_type_scat_Cromer_Mann_b3
_atom_type_scat_Cromer_Mann_b4
_atom_type_scat_Cromer_Mann_c
_atom_type_scat_source
_atom_type_scat_dispersion_source
I -0.41187 1.83264 20.14720 18.99490 7.51380 2.27350 4.34700 0.38140 27.76600 66.87760 4.07119989395 'International Tables Volume C Table 6.1.1.4 (pp. 500-502)' 'Henke, Gullikson and Davis, At. Data and Nucl. Data Tables, 1993, 54, 2'
H 0.00000 0.00000 0.49300 0.32291 0.14019 0.04081 10.51090 26.12570 3.14236 57.79970 0.0030380000826 'International Tables Volume C Table 6.1.1.4 (pp. 500-502)' 'Henke, Gullikson and Davis, At. Data and Nucl. Data Tables, 1993, 54, 2'
C 0.00347 0.00161 2.31000 1.02000 1.58860 0.86500 20.84390 10.20750 0.56870 51.65120 0.215599998832 'International Tables Volume C Table 6.1.1.4 (pp. 500-502)' 'Henke, Gullikson and Davis, At. Data and Nucl. Data Tables, 1993, 54, 2'
Br -0.28346 2.55990 17.17890 5.23580 5.63770 3.98510 2.17230 16.57960 0.26090 41.43280 2.95569992065 'International Tables Volume C Table 6.1.1.4 (pp. 500-502)' 'Henke, Gullikson and Davis, At. Data and Nucl. Data Tables, 1993, 54, 2'
Se -0.08110 2.30834 17.00060 5.81960 3.97310 4.35430 2.40980 0.27260 15.23720 43.81630 2.84089994431 'International Tables Volume C Table 6.1.1.4 (pp. 500-502)' 'Henke, Gullikson and Davis, At. Data and Nucl. Data Tables, 1993, 54, 2'

loop_
_geom_angle_atom_site_label_1
_geom_angle_atom_site_label_2
_geom_angle_atom_site_label_3
_geom_angle
Se1 I1 I2 178.156(16)
C1 Se1 I1 104.76(13)
C5 Se1 I1 110.61(13)
C5 Se1 C1 90.38(18)
C2 C1 Se1 110.8(3)
C8 C1 Se1 103.6(3)
C8 C1 C2 118.9(4)
C3 C2 C1 117.6(4)
C4 C3 C2 114.6(4)
C3 C4 Br2 107.9(3)
C5 C4 Br2 108.7(3)
C5 C4 C3 117.0(4)
C4 C5 Se1 107.8(3)
C6 C5 Se1 106.9(3)
C6 C5 C4 119.3(4)
C7 C6 C5 117.1(4)
C8 C7 C6 114.7(4)
C1 C8 Br1 107.7(3)
C7 C8 Br1 108.2(3)
C7 C8 C1 116.9(4)

loop_
_geom_bond_atom_site_label_1
_geom_bond_atom_site_label_2
_geom_bond_distance
I1 I2 2.8364(9)
I1 Se1 2.8644(10)
Br1 C8 1.977(5)
Br2 C4 1.991(4)
Se1 C1 1.980(4)
Se1 C5 1.976(5)
C1 C2 1.519(6)
C1 C8 1.524(6)
C2 C3 1.529(6)
C3 C4 1.518(6)
C4 C5 1.515(6)
C5 C6 1.524(6)
C6 C7 1.542(6)
C7 C8 1.525(6)
